data_4500514
loop_
_publ_author_name
'Yi, Xiao-Yi'
'Fang, Hua-Cai'
'Gu, Zhi-Gang'
'Zhou, Zheng-Yuan'
'Cai, Yue-Peng'
'Tian, Jian'
'Thallapally, Praveen K.'

_publ_section_title
;
 Metal--Organic Frameworks with Achiral/Monochiral Nano-Channels
;
_journal_issue 7
_journal_name_full 'Crystal Growth &amp; Design'
_journal_page_first 2824
_journal_paper_doi 10.1021/cg101618n
_journal_volume 11
_journal_year 2011
_chemical_formula_moiety 'C14 H10 Co O5'
_chemical_formula_sum 'C14 H10 Co O5'
_chemical_formula_weight 317.15
_chemical_name_systematic
;

 ?

;
_space_group_IT_number 18
_symmetry_cell_setting orthorhombic
_symmetry_space_group_name_Hall 'P 2 2ab'
_symmetry_space_group_name_H-M 'P 21 21 2'
_atom_sites_solution_hydrogens geom
_atom_sites_solution_primary direct
_atom_sites_solution_secondary difmap
_audit_creation_method SHELXL-97
_cell_angle_alpha 90.00
_cell_angle_beta 90.00
_cell_angle_gamma 90.00
_cell_formula_units_Z 4
_cell_length_a 24.058(6)
_cell_length_b 6.8774(16)
_cell_length_c 7.7918(18)
_cell_measurement_reflns_used 2049
_cell_measurement_temperature 293(2)
_cell_measurement_theta_max 25.01
_cell_measurement_theta_min 2.61
_cell_volume 1289.2(5)
_computing_cell_refinement 'Bruker SMART'
_computing_data_collection 'Bruker SMART'
_computing_data_reduction 'Bruker SAINT'
_computing_molecular_graphics 'Bruker SHELXTL'
_computing_publication_material 'Bruker SHELXTL'
_computing_structure_refinement 'SHELXL-97 (Sheldrick, 1997)'
_computing_structure_solution 'SHELXS-97 (Sheldrick, 1990)'
_diffrn_ambient_temperature 293(2)
_diffrn_measured_fraction_theta_full 0.999
_diffrn_measured_fraction_theta_max 0.999
_diffrn_measurement_device_type 'CCD area detector'
_diffrn_measurement_method 'phi and omega scans'
_diffrn_radiation_monochromator graphite
_diffrn_radiation_source 'fine-focus sealed tube'
_diffrn_radiation_type MoK\a
_diffrn_radiation_wavelength 0.71073
_diffrn_reflns_av_R_equivalents 0.0415
_diffrn_reflns_av_sigmaI/netI 0.0319
_diffrn_reflns_limit_h_max 28
_diffrn_reflns_limit_h_min -27
_diffrn_reflns_limit_k_max 8
_diffrn_reflns_limit_k_min -8
_diffrn_reflns_limit_l_max 9
_diffrn_reflns_limit_l_min -7
_diffrn_reflns_number 6717
_diffrn_reflns_theta_full 25.25
_diffrn_reflns_theta_max 25.25
_diffrn_reflns_theta_min 1.69
_exptl_absorpt_coefficient_mu 1.346
_exptl_absorpt_correction_T_max 0.8236
_exptl_absorpt_correction_T_min 0.7210
_exptl_absorpt_correction_type multi-scan
_exptl_absorpt_process_details 'SADABS (Sheldrick, 1996)'
_exptl_crystal_colour brown
_exptl_crystal_density_diffrn 1.634
_exptl_crystal_density_method 'not measured'
_exptl_crystal_description block
_exptl_crystal_F_000 644
_exptl_crystal_size_max 0.26
_exptl_crystal_size_mid 0.22
_exptl_crystal_size_min 0.15
_refine_diff_density_max 0.253
_refine_diff_density_min -0.262
_refine_diff_density_rms 0.052
_refine_ls_abs_structure_details 'Flack H D (1983), Acta Cryst. A39, 876-881'
_refine_ls_abs_structure_Flack 0.00(10)
_refine_ls_extinction_coef 0.0024(5)
_refine_ls_extinction_expression Fc^*^=kFc[1+0.001xFc^2^\l^3^/sin(2\q)]^-1/4^
_refine_ls_extinction_method SHELXL
_refine_ls_goodness_of_fit_ref 1.067
_refine_ls_hydrogen_treatment mixed
_refine_ls_matrix_type full
_refine_ls_number_parameters 190
_refine_ls_number_reflns 1399
_refine_ls_number_restraints 3
_refine_ls_restrained_S_all 1.067
_refine_ls_R_factor_all 0.0300
_refine_ls_R_factor_gt 0.0249
_refine_ls_shift/su_max 0.000
_refine_ls_shift/su_mean 0.000
_refine_ls_structure_factor_coef Fsqd
_refine_ls_weighting_details 'calc w=1/[\s^2^(Fo^2^)+(0.0262P)^2^+0.2277P] where P=(Fo^2^+2Fc^2^)/3'
_refine_ls_weighting_scheme calc
_refine_ls_wR_factor_gt 0.0544
_refine_ls_wR_factor_ref 0.0569
_reflns_number_gt 1239
_reflns_number_total 1399
_reflns_threshold_expression >2sigma(I)
_cod_data_source_file cg101618n_si_002.cif
_cod_data_source_block y
_cod_depositor_comments
;
The following automatic conversions were performed:

'_symmetry_cell_setting' value 'Orthorhombic' changed to
'orthorhombic' according to
/home/saulius/struct/CIF-dictionaries/cif_core.dic dictionary named
'cif_core.dic' version 2.4.1 from 2010-06-29.

Automatic conversion script
Id: cif_fix_values 1715 2011-07-08 13:25:40Z adriana 
;
_cod_original_sg_symbol_H-M P2(1)2(1)2
_cod_database_code 4500514

loop_
_symmetry_equiv_pos_as_xyz
'x, y, z'
'-x, -y, z'
'-x+1/2, y+1/2, -z'
'x+1/2, -y+1/2, -z'

loop_
_atom_site_label
_atom_site_type_symbol
_atom_site_fract_x
_atom_site_fract_y
_atom_site_fract_z
_atom_site_U_iso_or_equiv
_atom_site_adp_type
_atom_site_occupancy
_atom_site_symmetry_multiplicity
_atom_site_calc_flag
_atom_site_refinement_flags
Co1 Co 0.5000 1.5000 0.10627(7) 0.02112(16) Uani 1 2 d S
Co2 Co 0.5000 1.0000 -0.02513(7) 0.01989(16) Uani 1 2 d S
O1 O 0.47292(9) 1.2075(3) 0.1582(3) 0.0237(5) Uani 1 1 d .
O2 O 0.43812(10) 1.4527(3) 0.2969(3) 0.0359(7) Uani 1 1 d .
O3 O 0.42284(9) 0.8632(3) 0.9518(3) 0.0283(6) Uani 1 1 d .
O4 O 0.44007(9) 0.5442(3) 0.9300(3) 0.0303(6) Uani 1 1 d .
O5 O 0.46934(11) 1.1847(4) -0.2180(4) 0.0377(7) Uani 1 1 d D
H5A H 0.4639(15) 1.299(3) -0.181(5) 0.056 Uiso 1 1 d D
H5B H 0.4449(12) 1.143(5) -0.284(5) 0.056 Uiso 1 1 d D
C1 C 0.44055(13) 1.2744(5) 0.2753(5) 0.0218(8) Uani 1 1 d .
C2 C 0.40904(13) 1.1403(5) 0.3896(5) 0.0223(8) Uani 1 1 d .
C3 C 0.36918(14) 1.2130(5) 0.4999(5) 0.0257(9) Uani 1 1 d .
H3 H 0.3608 1.3450 0.4984 0.031 Uiso 1 1 calc R
C4 C 0.34153(14) 1.0906(5) 0.6130(5) 0.0271(9) Uani 1 1 d .
H4 H 0.3143 1.1402 0.6855 0.033 Uiso 1 1 calc R
C5 C 0.35456(14) 0.8940(5) 0.6177(5) 0.0235(9) Uani 1 1 d .
C6 C 0.39508(15) 0.8240(5) 0.5099(5) 0.0322(9) Uani 1 1 d .
H6 H 0.4047 0.6931 0.5145 0.039 Uiso 1 1 calc R
C7 C 0.42152(15) 0.9436(5) 0.3958(5) 0.0316(9) Uani 1 1 d .
H7 H 0.4481 0.8926 0.3217 0.038 Uiso 1 1 calc R
C8 C 0.32380(13) 0.7541(4) 0.7308(5) 0.0213(8) Uani 1 1 d .
C9 C 0.26906(14) 0.7113(6) 0.6909(5) 0.0320(9) Uani 1 1 d .
H9 H 0.2514 0.7783 0.6028 0.038 Uiso 1 1 calc R
C10 C 0.24037(14) 0.5695(6) 0.7809(5) 0.0363(10) Uani 1 1 d .
H10 H 0.2035 0.5426 0.7534 0.044 Uiso 1 1 calc R
C11 C 0.26615(14) 0.4689(6) 0.9103(5) 0.0350(9) Uani 1 1 d .
H11 H 0.2469 0.3740 0.9711 0.042 Uiso 1 1 calc R
C12 C 0.32107(12) 0.5095(6) 0.9500(4) 0.0309(8) Uani 1 1 d .
H12 H 0.3388 0.4398 1.0364 0.037 Uiso 1 1 calc R
C13 C 0.34994(12) 0.6530(5) 0.8622(4) 0.0204(7) Uani 1 1 d .
C14 C 0.40898(13) 0.6921(5) 0.9167(4) 0.0225(8) Uani 1 1 d .

loop_
_atom_site_aniso_label
_atom_site_aniso_U_11
_atom_site_aniso_U_22
_atom_site_aniso_U_33
_atom_site_aniso_U_23
_atom_site_aniso_U_13
_atom_site_aniso_U_12
Co1 0.0204(3) 0.0174(3) 0.0256(3) 0.000 0.000 -0.0005(3)
Co2 0.0217(3) 0.0159(3) 0.0221(3) 0.000 0.000 -0.0021(3)
O1 0.0254(11) 0.0200(12) 0.0256(13) 0.0019(11) 0.0055(11) 0.0006(11)
O2 0.0513(15) 0.0150(17) 0.0412(15) -0.0036(11) 0.0178(13) -0.0018(11)
O3 0.0223(11) 0.0233(13) 0.0392(15) -0.0008(13) -0.0030(11) -0.0042(11)
O4 0.0270(11) 0.0227(15) 0.0413(15) -0.0003(12) -0.0093(12) 0.0043(10)
O5 0.0503(16) 0.0273(15) 0.0354(16) 0.0004(13) -0.0178(13) -0.0043(14)
C1 0.0211(17) 0.024(2) 0.0208(18) 0.0004(15) 0.0004(16) 0.0009(14)
C2 0.0211(17) 0.0234(19) 0.022(2) 0.0005(16) -0.0022(15) -0.0017(15)
C3 0.0273(19) 0.0195(18) 0.030(2) 0.0000(16) 0.0012(17) 0.0027(15)
C4 0.0243(18) 0.028(2) 0.029(2) 0.0017(17) 0.0072(17) 0.0044(16)
C5 0.0199(17) 0.028(2) 0.023(2) 0.0019(17) -0.0023(16) -0.0023(15)
C6 0.037(2) 0.023(2) 0.036(2) 0.0043(18) 0.014(2) 0.0025(18)
C7 0.0338(19) 0.026(2) 0.035(2) -0.0016(17) 0.0149(18) 0.0028(16)
C8 0.0234(17) 0.0196(19) 0.0210(18) -0.0002(14) 0.0027(16) 0.0006(13)
C9 0.0215(17) 0.044(2) 0.031(2) 0.0072(19) -0.0046(17) -0.0016(16)
C10 0.0238(18) 0.045(2) 0.040(2) 0.002(2) -0.0028(18) -0.0111(16)
C11 0.0301(17) 0.033(2) 0.042(2) 0.009(2) 0.0059(17) -0.0114(17)
C12 0.0304(16) 0.0283(18) 0.0341(18) 0.009(2) -0.0012(15) -0.0020(19)
C13 0.0168(15) 0.0221(18) 0.0223(18) 0.0002(15) 0.0026(14) -0.0028(14)
C14 0.0231(17) 0.0227(19) 0.0218(18) 0.0035(16) 0.0020(15) -0.0032(15)

loop_
_atom_type_symbol
_atom_type_description
_atom_type_scat_dispersion_real
_atom_type_scat_dispersion_imag
_atom_type_scat_source
C C 0.0033 0.0000 'International Tables Vol C Tables 4.2.6.8 and 6.1.1.4'
H H 0.0000 0.0000 'International Tables Vol C Tables 4.2.6.8 and 6.1.1.4'
O O 0.0106 0.0000 'International Tables Vol C Tables 4.2.6.8 and 6.1.1.4'
Co Co 0.3494 0.0000 'International Tables Vol C Tables 4.2.6.8 and 6.1.1.4'

loop_
_geom_angle_atom_site_label_1
_geom_angle_atom_site_label_2
_geom_angle_atom_site_label_3
_geom_angle
_geom_angle_site_symmetry_1
_geom_angle_site_symmetry_3
O4 Co1 O4 94.04(14) 1_564 2_674
O4 Co1 O2 162.47(9) 1_564 2_685
O4 Co1 O2 89.90(10) 2_674 2_685
O4 Co1 O2 89.90(10) 1_564 .
O4 Co1 O2 162.47(9) 2_674 .
O2 Co1 O2 91.46(15) 2_685 .
O4 Co1 O1 101.75(9) 1_564 2_685
O4 Co1 O1 93.01(9) 2_674 2_685
O2 Co1 O1 60.94(8) 2_685 2_685
O2 Co1 O1 102.91(9) . 2_685
O4 Co1 O1 93.01(9) 1_564 .
O4 Co1 O1 101.75(9) 2_674 .
O2 Co1 O1 102.91(9) 2_685 .
O2 Co1 O1 60.94(8) . .
O1 Co1 O1 158.34(13) 2_685 .
O4 Co1 C1 132.72(10) 1_564 2_685
O4 Co1 C1 92.50(10) 2_674 2_685
O2 Co1 C1 29.86(9) 2_685 2_685
O2 Co1 C1 97.35(10) . 2_685
O1 Co1 C1 31.10(9) 2_685 2_685
O1 Co1 C1 131.09(10) . 2_685
O3 Co2 O3 170.12(14) 1_554 2_674
O3 Co2 O5 84.18(10) 1_554 .
O3 Co2 O5 88.75(10) 2_674 .
O3 Co2 O5 88.75(10) 1_554 2_675
O3 Co2 O5 84.18(10) 2_674 2_675
O5 Co2 O5 88.69(15) . 2_675
O3 Co2 O1 95.05(9) 1_554 .
O3 Co2 O1 91.60(9) 2_674 .
O5 Co2 O1 88.11(10) . .
O5 Co2 O1 174.76(10) 2_675 .
O3 Co2 O1 91.60(9) 1_554 2_675
O3 Co2 O1 95.05(9) 2_674 2_675
O5 Co2 O1 174.76(10) . 2_675
O5 Co2 O1 88.11(10) 2_675 2_675
O1 Co2 O1 95.37(13) . 2_675
C1 O1 Co2 154.8(2) . .
C1 O1 Co1 89.00(19) . .
Co2 O1 Co1 114.15(10) . .
C1 O2 Co1 91.4(2) . .
C14 O3 Co2 132.7(2) . 1_556
C14 O4 Co1 126.9(2) . 1_546
Co2 O5 H5A 112(3) . .
Co2 O5 H5B 119(3) . .
H5A O5 H5B 115(3) . .
O2 C1 O1 118.6(3) . .
O2 C1 C2 120.5(3) . .
O1 C1 C2 120.8(3) . .
C3 C2 C7 118.8(4) . .
C3 C2 C1 120.1(3) . .
C7 C2 C1 121.0(3) . .
C2 C3 C4 120.5(3) . .
C2 C3 H3 119.7 . .
C4 C3 H3 119.7 . .
C5 C4 C3 119.9(4) . .
C5 C4 H4 120.0 . .
C3 C4 H4 120.0 . .
C6 C5 C4 119.0(4) . .
C6 C5 C8 119.0(3) . .
C4 C5 C8 121.9(4) . .
C7 C6 C5 121.1(3) . .
C7 C6 H6 119.4 . .
C5 C6 H6 119.4 . .
C6 C7 C2 120.6(4) . .
C6 C7 H7 119.7 . .
C2 C7 H7 119.7 . .
C9 C8 C13 119.3(3) . .
C9 C8 C5 118.3(3) . .
C13 C8 C5 122.1(3) . .
C8 C9 C10 120.7(3) . .
C8 C9 H9 119.7 . .
C10 C9 H9 119.7 . .
C11 C10 C9 120.1(3) . .
C11 C10 H10 119.9 . .
C9 C10 H10 119.9 . .
C10 C11 C12 119.6(3) . .
C10 C11 H11 120.2 . .
C12 C11 H11 120.2 . .
C11 C12 C13 120.7(3) . .
C11 C12 H12 119.6 . .
C13 C12 H12 119.6 . .
C12 C13 C8 119.6(3) . .
C12 C13 C14 117.4(3) . .
C8 C13 C14 123.1(3) . .
O3 C14 O4 125.4(3) . .
O3 C14 C13 118.7(3) . .
O4 C14 C13 115.9(3) . .

loop_
_geom_bond_atom_site_label_1
_geom_bond_atom_site_label_2
_geom_bond_distance
_geom_bond_site_symmetry_2
Co1 O4 2.014(2) 1_564
Co1 O4 2.014(2) 2_674
Co1 O2 2.128(2) 2_685
Co1 O2 2.128(2) .
Co1 O1 2.153(2) 2_685
Co1 O1 2.153(2) .
Co1 C1 2.488(3) 2_685
Co2 O3 2.089(2) 1_554
Co2 O3 2.089(2) 2_674
Co2 O5 2.101(3) .
Co2 O5 2.101(3) 2_675
Co2 O1 2.122(2) .
Co2 O1 2.122(2) 2_675
O1 C1 1.285(4) .
O2 C1 1.239(4) .
O3 C14 1.254(4) .
O3 Co2 2.089(2) 1_556
O4 C14 1.267(4) .
O4 Co1 2.014(2) 1_546
O5 H5A 0.845(10) .
O5 H5B 0.834(10) .
C1 C2 1.489(5) .
C2 C3 1.381(5) .
C2 C7 1.386(5) .
C3 C4 1.388(5) .
C3 H3 0.9300 .
C4 C5 1.389(5) .
C4 H4 0.9300 .
C5 C6 1.374(5) .
C5 C8 1.500(5) .
C6 C7 1.368(5) .
C6 H6 0.9300 .
C7 H7 0.9300 .
C8 C9 1.385(5) .
C8 C13 1.388(5) .
C9 C10 1.385(5) .
C9 H9 0.9300 .
C10 C11 1.372(5) .
C10 H10 0.9300 .
C11 C12 1.385(4) .
C11 H11 0.9300 .
C12 C13 1.388(4) .
C12 H12 0.9300 .
C13 C14 1.507(4) .

loop_
_geom_hbond_atom_site_label_D
_geom_hbond_atom_site_label_H
_geom_hbond_atom_site_label_A
_geom_hbond_distance_DH
_geom_hbond_distance_HA
_geom_hbond_distance_DA
_geom_hbond_angle_DHA
_geom_hbond_site_symmetry_A
O5 H5A O4 0.845(10) 1.983(13) 2.818(4) 170(4) 1_564

loop_
_geom_torsion_atom_site_label_1
_geom_torsion_atom_site_label_2
_geom_torsion_atom_site_label_3
_geom_torsion_atom_site_label_4
_geom_torsion
_geom_torsion_site_symmetry_1
O3 Co2 O1 C1 20.8(5) 1_554
O3 Co2 O1 C1 -166.5(5) 2_674
O5 Co2 O1 C1 104.8(5) .
O5 Co2 O1 C1 157.2(10) 2_675
O1 Co2 O1 C1 -71.3(5) 2_675
O3 Co2 O1 Co1 -134.54(11) 1_554
O3 Co2 O1 Co1 38.15(12) 2_674
O5 Co2 O1 Co1 -50.55(11) .
O5 Co2 O1 Co1 1.9(12) 2_675
O1 Co2 O1 Co1 133.37(13) 2_675
O4 Co1 O1 C1 -89.84(19) 1_564
O4 Co1 O1 C1 175.40(19) 2_674
O2 Co1 O1 C1 82.77(19) 2_685
O2 Co1 O1 C1 -1.64(19) .
O1 Co1 O1 C1 43.39(18) 2_685
C1 Co1 O1 C1 71.5(3) 2_685
O4 Co1 O1 Co2 79.94(12) 1_564
O4 Co1 O1 Co2 -14.82(13) 2_674
O2 Co1 O1 Co2 -107.44(12) 2_685
O2 Co1 O1 Co2 168.15(15) .
O1 Co1 O1 Co2 -146.82(10) 2_685
C1 Co1 O1 Co2 -118.73(14) 2_685
O4 Co1 O2 C1 95.2(2) 1_564
O4 Co1 O2 C1 -8.0(5) 2_674
O2 Co1 O2 C1 -102.3(2) 2_685
O1 Co1 O2 C1 -162.8(2) 2_685
O1 Co1 O2 C1 1.7(2) .
C1 Co1 O2 C1 -131.7(2) 2_685
Co1 O2 C1 O1 -2.8(3) .
Co1 O2 C1 C2 173.7(3) .
Co2 O1 C1 O2 -154.8(4) .
Co1 O1 C1 O2 2.8(3) .
Co2 O1 C1 C2 28.6(7) .
Co1 O1 C1 C2 -173.7(3) .
O2 C1 C2 C3 11.8(5) .
O1 C1 C2 C3 -171.7(3) .
O2 C1 C2 C7 -163.9(4) .
O1 C1 C2 C7 12.5(5) .
C7 C2 C3 C4 -1.0(5) .
C1 C2 C3 C4 -176.8(3) .
C2 C3 C4 C5 1.1(6) .
C3 C4 C5 C6 0.2(6) .
C3 C4 C5 C8 -176.7(3) .
C4 C5 C6 C7 -1.7(6) .
C8 C5 C6 C7 175.3(4) .
C5 C6 C7 C2 1.8(6) .
C3 C2 C7 C6 -0.4(6) .
C1 C2 C7 C6 175.3(3) .
C6 C5 C8 C9 -107.6(4) .
C4 C5 C8 C9 69.3(5) .
C6 C5 C8 C13 65.9(5) .
C4 C5 C8 C13 -117.2(4) .
C13 C8 C9 C10 0.2(5) .
C5 C8 C9 C10 173.8(3) .
C8 C9 C10 C11 -0.4(6) .
C9 C10 C11 C12 -0.2(6) .
C10 C11 C12 C13 1.1(6) .
C11 C12 C13 C8 -1.3(5) .
C11 C12 C13 C14 178.2(3) .
C9 C8 C13 C12 0.7(5) .
C5 C8 C13 C12 -172.7(3) .
C9 C8 C13 C14 -178.9(3) .
C5 C8 C13 C14 7.7(5) .
Co2 O3 C14 O4 20.1(5) 1_556
Co2 O3 C14 C13 -163.1(2) 1_556
Co1 O4 C14 O3 33.4(5) 1_546
Co1 O4 C14 C13 -143.5(2) 1_546
C12 C13 C14 O3 -127.4(3) .
C8 C13 C14 O3 52.2(5) .
C12 C13 C14 O4 49.7(4) .
C8 C13 C14 O4 -130.7(3) .
